data_7204561
loop_
_publ_author_name
'Suksangpanya, Unchulee'
'Blake, Alexander J.'
'Hubberstey, Peter'
'Parker, David J.'
'Teat, Simon J.'
'Wilson, Claire'

_publ_section_title
;
 Complementarity of anion-mediated hydrogen-bonding and alkyl
 substitution in the construction of two-dimensional rhombic (4,4)
 grids by bis(N-alkylamidino-O-alkylurea)copper(ii) nitrates and
 tetrafluoroborates
;
_journal_issue 4
_journal_name_full CrystEngComm
_journal_page_first 23
_journal_paper_doi 10.1039/b210627b
_journal_volume 5
_journal_year 2003
_chemical_formula_sum 'C22.5 H35 Cu N10 O9'
_chemical_formula_weight 653.14
_chemical_name_systematic
; 
? 
;
_space_group_IT_number 2
_symmetry_cell_setting triclinic
_symmetry_space_group_name_Hall '-P 1'
_symmetry_space_group_name_H-M 'P -1'
_atom_sites_solution_hydrogens
;
placed geometrically for C-H, H103, H321 and H403, except for the remaining
N-H located by deltaF
;
_atom_sites_solution_primary direct
_atom_sites_solution_secondary 'difference Fourier'
_audit_creation_method SHELXL-97
_cell_angle_alpha 83.861(2)
_cell_angle_beta 74.106(2)
_cell_angle_gamma 81.143(2)
_cell_formula_units_Z 4
_cell_length_a 11.1621(11)
_cell_length_b 16.1935(15)
_cell_length_c 17.328(2)
_cell_measurement_reflns_used 4610
_cell_measurement_temperature 150(2)
_cell_measurement_theta_max 25.8
_cell_measurement_theta_min 2.15
_cell_volume 2969.5(5)
_computing_cell_refinement 'Bruker SAINT version 6.02a (Bruker, 2000)'
_computing_data_collection 'Bruker SMART version 5.054 (Bruker, 1998)'
_computing_data_reduction 'Bruker SAINT; Bruker SHELXTL (Bruker, 1997)'
_computing_molecular_graphics 'CAMERON (Watkin et al., 1996)'
_computing_publication_material 'SHELXL-97; PLATON (Spek, 2001)'
_computing_structure_refinement 'SHELXL-97 (Sheldrick, 1997)'
_computing_structure_solution 'SHELXS-97 (Sheldrick, 1990)'
_diffrn_ambient_temperature 150(2)
_diffrn_measured_fraction_theta_full 0.934
_diffrn_measured_fraction_theta_max 0.855
_diffrn_measurement_device_type 'Bruker SMART1000 CCD area detector'
_diffrn_measurement_method omega
_diffrn_radiation_monochromator graphite
_diffrn_radiation_source 'fine-focus sealed tube'
_diffrn_radiation_type MoK\a
_diffrn_radiation_wavelength 0.71073
_diffrn_reflns_av_R_equivalents 0.045
_diffrn_reflns_av_sigmaI/netI 0.0869
_diffrn_reflns_limit_h_max 14
_diffrn_reflns_limit_h_min -14
_diffrn_reflns_limit_k_max 21
_diffrn_reflns_limit_k_min -21
_diffrn_reflns_limit_l_max 23
_diffrn_reflns_limit_l_min 0
_diffrn_reflns_number 24226
_diffrn_reflns_theta_full 27.50
_diffrn_reflns_theta_max 28.64
_diffrn_reflns_theta_min 1.22
_diffrn_standards_decay_% 0
_exptl_absorpt_coefficient_mu 0.801
_exptl_absorpt_correction_T_max 0.9387
_exptl_absorpt_correction_T_min 0.8067
_exptl_absorpt_correction_type multi-scan
_exptl_crystal_colour purple
_exptl_crystal_density_diffrn 1.461
_exptl_crystal_density_method 'not measured'
_exptl_crystal_description plate
_exptl_crystal_F_000 1364
_exptl_crystal_size_max 0.28
_exptl_crystal_size_mid 0.12
_exptl_crystal_size_min 0.08
_refine_diff_density_max 0.751
_refine_diff_density_min -0.684
_refine_diff_density_rms 0.076
_refine_ls_extinction_method none
_refine_ls_goodness_of_fit_ref 0.923
_refine_ls_hydrogen_treatment
;
riding on parent atom for C-H, H103, H321 and H403, except for the remaining
N-H refined with restraints
;
_refine_ls_matrix_type full
_refine_ls_number_parameters 780
_refine_ls_number_reflns 13037
_refine_ls_number_restraints 13
_refine_ls_restrained_S_all 0.923
_refine_ls_R_factor_all 0.1062
_refine_ls_R_factor_gt 0.0522
_refine_ls_shift/su_max 0.001
_refine_ls_shift/su_mean 0.000
_refine_ls_structure_factor_coef Fsqd
_refine_ls_weighting_details 'calc w=1/[\s^2^(Fo^2^)+(0.0751P)^2^] where P=(Fo^2^+2Fc^2^)/3'
_refine_ls_weighting_scheme calc
_refine_ls_wR_factor_gt 0.1297
_refine_ls_wR_factor_ref 0.1505
_reflns_number_gt 7124
_reflns_number_total 13042
_reflns_threshold_expression >2sigma(I)
_cod_data_source_file b210627b.txt
_cod_data_source_block CUPHAM
_cod_depositor_comments
;
The following automatic conversions were performed:
'_symmetry_cell_setting' value 'Triclinic' changed to 'triclinic'
according to '/home/saulius/struct/CIF-dictionaries/cif_core.dic'
dictionary named 'cif_core.dic' version 2.4.1 from
2010-06-29.

'_exptl_absorpt_correction_type' value 'Multi-scan' changed
to 'multi-scan' according to
'/home/saulius/struct/CIF-dictionaries/cif_core.dic' dictionary named
'cif_core.dic' version 2.4.1 from 2010-06-29.

Automatic conversion script
Id: cif_fix_enum 1527 2010-12-29 10:47:43Z saulius 
;
_cod_original_sg_symbol_H-M P-1
_cod_original_formula_sum 'C22.50 H35 Cu N10 O9'
_cod_database_code 7204561

loop_
_symmetry_equiv_pos_as_xyz
'x, y, z'
'-x, -y, -z'

loop_
_atom_site_label
_atom_site_type_symbol
_atom_site_fract_x
_atom_site_fract_y
_atom_site_fract_z
_atom_site_U_iso_or_equiv
_atom_site_adp_type
_atom_site_occupancy
_atom_site_symmetry_multiplicity
_atom_site_calc_flag
_atom_site_refinement_flags
_atom_site_disorder_assembly
_atom_site_disorder_group
Cu1 Cu 0.50108(4) 1.12593(3) 0.64689(2) 0.02678(13) Uani 1 1 d . . .
Cu2 Cu 1.02407(4) 0.62062(3) 0.15317(3) 0.03242(14) Uani 1 1 d . . .
N101 N 0.5941(3) 1.12949(19) 0.53273(17) 0.0307(7) Uani 1 1 d D . .
H101 H 0.614(3) 1.0845(14) 0.5068(19) 0.037 Uiso 1 1 d D . .
C102 C 0.6224(3) 1.1933(2) 0.4825(2) 0.0324(9) Uani 1 1 d . . .
N103 N 0.5912(3) 1.27392(19) 0.50636(18) 0.0384(8) Uani 1 1 d . . .
H103 H 0.6182 1.3138 0.4700 0.046 Uiso 1 1 calc R . .
C104 C 0.5225(4) 1.2992(2) 0.5807(2) 0.0338(9) Uani 1 1 d . . .
N105 N 0.4800(3) 1.24921(19) 0.64060(18) 0.0323(7) Uani 1 1 d D . .
H105 H 0.439(3) 1.277(2) 0.6826(14) 0.039 Uiso 1 1 d D . .
N121 N 0.6827(3) 1.1909(2) 0.40369(18) 0.0425(9) Uani 1 1 d D . .
H121 H 0.688(4) 1.2406(13) 0.378(2) 0.051 Uiso 1 1 d D . .
C122 C 0.7521(4) 1.1157(3) 0.3647(2) 0.0384(10) Uani 1 1 d . . .
H12A H 0.7633 1.1259 0.3059 0.046 Uiso 1 1 calc R . .
H12B H 0.7010 1.0691 0.3833 0.046 Uiso 1 1 calc R . .
C123 C 0.8784(4) 1.0894(3) 0.3803(2) 0.0503(12) Uani 1 1 d . . .
C124 C 0.9374(4) 1.0102(4) 0.3658(3) 0.0692(16) Uani 1 1 d . . .
H124 H 0.8984 0.9726 0.3451 0.083 Uiso 1 1 calc R . .
C125 C 1.0538(6) 0.9838(6) 0.3810(4) 0.115(3) Uani 1 1 d . . .
H125 H 1.0946 0.9286 0.3708 0.138 Uiso 1 1 calc R . .
C126 C 1.1096(7) 1.0392(9) 0.4114(5) 0.150(6) Uani 1 1 d . . .
H126 H 1.1880 1.0213 0.4235 0.180 Uiso 1 1 calc R . .
C127 C 1.0530(7) 1.1189(8) 0.4238(4) 0.143(5) Uani 1 1 d . . .
H127 H 1.0934 1.1569 0.4428 0.171 Uiso 1 1 calc R . .
C128 C 0.9371(5) 1.1449(5) 0.4092(3) 0.088(2) Uani 1 1 d . . .
H128 H 0.8975 1.2005 0.4187 0.106 Uiso 1 1 calc R . .
O141 O 0.5107(3) 1.38299(16) 0.57776(16) 0.0479(8) Uani 1 1 d . . .
C142 C 0.4526(5) 1.4222(3) 0.6532(3) 0.0592(14) Uani 1 1 d . . .
H14A H 0.4494 1.4831 0.6437 0.089 Uiso 1 1 calc R . .
H14B H 0.5022 1.4021 0.6918 0.089 Uiso 1 1 calc R . .
H14C H 0.3671 1.4077 0.6749 0.089 Uiso 1 1 calc R . .
N201 N 0.4161(3) 1.12355(19) 0.76184(17) 0.0319(7) Uani 1 1 d D . .
H201 H 0.394(3) 1.1716(13) 0.784(2) 0.038 Uiso 1 1 d D . .
C202 C 0.3727(3) 1.0614(2) 0.8090(2) 0.0300(8) Uani 1 1 d . . .
N203 N 0.3900(3) 0.98227(19) 0.78188(17) 0.0317(7) Uani 1 1 d D . .
H203 H 0.353(3) 0.9474(18) 0.8194(16) 0.038 Uiso 1 1 d D . .
C204 C 0.4749(3) 0.9552(2) 0.7143(2) 0.0274(8) Uani 1 1 d . . .
N205 N 0.5335(3) 1.00275(19) 0.65790(17) 0.0290(7) Uani 1 1 d D . .
H205 H 0.587(3) 0.979(2) 0.6175(14) 0.035 Uiso 1 1 d D . .
N221 N 0.3099(3) 1.0642(2) 0.88724(18) 0.0405(8) Uani 1 1 d D . .
H221 H 0.290(4) 1.0169(14) 0.914(2) 0.049 Uiso 1 1 d D . .
C222 C 0.2856(5) 1.1401(3) 0.9326(2) 0.0483(11) Uani 1 1 d . . .
H22A H 0.2116 1.1771 0.9223 0.058 Uiso 1 1 calc R . .
H22B H 0.3590 1.1714 0.9152 0.058 Uiso 1 1 calc R . .
C223 C 0.2618(4) 1.1134(2) 1.0212(2) 0.0413(10) Uani 1 1 d . . .
C224 C 0.1435(5) 1.1275(3) 1.0721(3) 0.0537(12) Uani 1 1 d . . .
H224 H 0.0754 1.1549 1.0522 0.064 Uiso 1 1 calc R . .
C225 C 0.1245(7) 1.1013(3) 1.1528(3) 0.0788(19) Uani 1 1 d . . .
H225 H 0.0430 1.1122 1.1882 0.095 Uiso 1 1 calc R . .
C226 C 0.2191(9) 1.0605(4) 1.1822(3) 0.091(2) Uani 1 1 d . . .
H226 H 0.2040 1.0412 1.2373 0.109 Uiso 1 1 calc R . .
C227 C 0.3355(7) 1.0474(4) 1.1323(4) 0.0859(19) Uani 1 1 d . . .
H227 H 0.4029 1.0195 1.1527 0.103 Uiso 1 1 calc R . .
C228 C 0.3578(5) 1.0741(3) 1.0521(3) 0.0643(14) Uani 1 1 d . . .
H228 H 0.4406 1.0652 1.0180 0.077 Uiso 1 1 calc R . .
O241 O 0.4844(2) 0.87151(15) 0.71727(15) 0.0390(7) Uani 1 1 d . . .
C242 C 0.5784(4) 0.8283(3) 0.6528(3) 0.0533(12) Uani 1 1 d . . .
H24A H 0.5754 0.7678 0.6621 0.080 Uiso 1 1 calc R . .
H24B H 0.6621 0.8404 0.6520 0.080 Uiso 1 1 calc R . .
H24C H 0.5606 0.8478 0.6011 0.080 Uiso 1 1 calc R . .
N301 N 1.1281(3) 0.62051(19) 0.04241(18) 0.0301(7) Uani 1 1 d D . .
H301 H 1.152(3) 0.6689(13) 0.020(2) 0.036 Uiso 1 1 d D . .
C302 C 1.1675(3) 0.5600(2) -0.0060(2) 0.0279(8) Uani 1 1 d . . .
N303 N 1.1374(3) 0.48008(18) 0.01810(17) 0.0278(7) Uani 1 1 d D . .
H303 H 1.160(3) 0.4431(17) -0.0183(16) 0.033 Uiso 1 1 d D . .
C304 C 1.0687(3) 0.4527(2) 0.0917(2) 0.0276(8) Uani 1 1 d . . .
N305 N 1.0209(3) 0.49888(19) 0.15086(18) 0.0318(7) Uani 1 1 d D . .
H305 H 0.977(3) 0.471(2) 0.1922(15) 0.038 Uiso 1 1 d D . .
N321 N 1.2403(3) 0.56599(19) -0.08123(17) 0.0335(7) Uani 1 1 d . . .
H321 H 1.2574 0.5213 -0.1091 0.040 Uiso 1 1 calc R . .
C322 C 1.2934(4) 0.6416(2) -0.1205(2) 0.0389(10) Uani 1 1 d . . .
H32A H 1.2285 0.6906 -0.1066 0.047 Uiso 1 1 calc R . .
H32B H 1.3141 0.6380 -0.1795 0.047 Uiso 1 1 calc R . .
C323 C 1.4092(4) 0.6566(2) -0.0987(2) 0.0374(9) Uani 1 1 d . . .
C324 C 1.4723(4) 0.7222(3) -0.1395(3) 0.0559(12) Uani 1 1 d . . .
H324 H 1.4420 0.7556 -0.1804 0.067 Uiso 1 1 calc R . .
C325 C 1.5784(5) 0.7396(3) -0.1216(3) 0.0695(15) Uani 1 1 d . . .
H325 H 1.6202 0.7849 -0.1503 0.083 Uiso 1 1 calc R . .
C326 C 1.6245(5) 0.6921(3) -0.0628(3) 0.0650(14) Uani 1 1 d . . .
H326 H 1.6983 0.7035 -0.0509 0.078 Uiso 1 1 calc R . .
C327 C 1.5616(5) 0.6282(3) -0.0218(4) 0.0735(16) Uani 1 1 d . . .
H327 H 1.5912 0.5957 0.0198 0.088 Uiso 1 1 calc R . .
C328 C 1.4557(4) 0.6097(3) -0.0395(3) 0.0605(14) Uani 1 1 d . . .
H328 H 1.4145 0.5643 -0.0106 0.073 Uiso 1 1 calc R . .
O341 O 1.0604(2) 0.37133(15) 0.09054(15) 0.0351(6) Uani 1 1 d . . .
C342 C 1.0035(4) 0.3263(2) 0.1643(2) 0.0473(11) Uani 1 1 d . . .
H34A H 1.0047 0.2678 0.1542 0.071 Uiso 1 1 calc R . .
H34B H 0.9165 0.3518 0.1851 0.071 Uiso 1 1 calc R . .
H34C H 1.0507 0.3287 0.2040 0.071 Uiso 1 1 calc R . .
N401 N 0.9285(3) 0.61716(19) 0.26615(18) 0.0347(8) Uani 1 1 d D . .
H401 H 0.915(3) 0.5674(12) 0.288(2) 0.042 Uiso 1 1 d D . .
C402 C 0.8786(3) 0.6780(2) 0.3132(2) 0.0302(8) Uani 1 1 d . . .
N403 N 0.8787(3) 0.76044(18) 0.28375(17) 0.0302(7) Uani 1 1 d . . .
H403 H 0.8332 0.7981 0.3166 0.036 Uiso 1 1 calc R . .
C404 C 0.9411(3) 0.7901(2) 0.2099(2) 0.0307(8) Uani 1 1 d . . .
N405 N 1.0090(3) 0.74390(19) 0.15367(18) 0.0323(7) Uani 1 1 d D . .
H405 H 1.038(3) 0.771(2) 0.1075(12) 0.039 Uiso 1 1 d D . .
N421 N 0.8234(3) 0.66713(19) 0.39256(18) 0.0368(8) Uani 1 1 d D . .
H421 H 0.795(3) 0.7107(15) 0.420(2) 0.044 Uiso 1 1 d D . .
C422 C 0.8274(5) 0.5855(3) 0.4366(2) 0.0518(12) Uani 1 1 d . . .
H42A H 0.9124 0.5541 0.4185 0.062 Uiso 1 1 calc R . .
H42B H 0.7669 0.5533 0.4245 0.062 Uiso 1 1 calc R . .
C423 C 0.7960(5) 0.5931(3) 0.5256(2) 0.0488(11) Uani 1 1 d . . .
C424 C 0.6733(5) 0.5916(3) 0.5718(3) 0.0640(14) Uani 1 1 d . . .
H424 H 0.6094 0.5849 0.5472 0.077 Uiso 1 1 calc R . .
C425 C 0.6435(6) 0.5999(3) 0.6550(3) 0.0806(18) Uani 1 1 d . . .
H425 H 0.5595 0.5999 0.6870 0.097 Uiso 1 1 calc R . .
C426 C 0.7399(8) 0.6082(4) 0.6903(3) 0.091(2) Uani 1 1 d . . .
H426 H 0.7214 0.6123 0.7467 0.109 Uiso 1 1 calc R . .
C427 C 0.8591(7) 0.6104(4) 0.6443(4) 0.094(2) Uani 1 1 d . . .
H427 H 0.9235 0.6172 0.6684 0.113 Uiso 1 1 calc R . .
C428 C 0.8871(6) 0.6028(4) 0.5630(3) 0.0771(16) Uani 1 1 d . . .
H428 H 0.9713 0.6042 0.5316 0.092 Uiso 1 1 calc R . .
O441 O 0.9205(3) 0.87398(15) 0.20627(15) 0.0408(7) Uani 1 1 d . . .
C442 C 0.9842(4) 0.9201(3) 0.1337(3) 0.0511(12) Uani 1 1 d . . .
H44A H 0.9604 0.9804 0.1397 0.077 Uiso 1 1 calc R . .
H44B H 0.9597 0.9048 0.0875 0.077 Uiso 1 1 calc R . .
H44C H 1.0753 0.9063 0.1251 0.077 Uiso 1 1 calc R . .
N1 N 0.2934(3) 1.1158(2) 0.55061(18) 0.0338(7) Uani 1 1 d . . .
O11 O 0.3422(3) 1.05291(16) 0.51099(15) 0.0401(7) Uani 1 1 d . . .
O12 O 0.2481(3) 1.18117(17) 0.51760(16) 0.0501(8) Uani 1 1 d . . .
O13 O 0.2900(2) 1.11265(17) 0.62399(14) 0.0362(6) Uani 1 1 d . . .
N2 N 0.2905(3) 1.3579(2) 0.84721(19) 0.0360(8) Uani 1 1 d . . .
O21 O 0.3241(3) 1.29896(16) 0.80063(15) 0.0453(7) Uani 1 1 d . . .
O22 O 0.1969(3) 1.35405(17) 0.90645(16) 0.0439(7) Uani 1 1 d . . .
O23 O 0.3492(3) 1.41872(19) 0.83363(18) 0.0583(9) Uani 1 1 d . . .
N3 N 1.1972(4) 0.8617(2) -0.0567(2) 0.0552(11) Uani 1 1 d . . .
O31 O 1.1369(3) 0.80479(17) -0.01721(18) 0.0600(9) Uani 1 1 d . . .
O32 O 1.2180(3) 0.86866(19) -0.13185(18) 0.0559(8) Uani 1 1 d . . .
O33 O 1.2374(4) 0.9113(2) -0.0223(2) 0.0883(13) Uani 1 1 d . . .
N4 N 0.7727(4) 0.3956(2) 0.3457(2) 0.0480(9) Uani 1 1 d . . .
O41 O 0.8410(3) 0.44646(19) 0.30473(18) 0.0720(11) Uani 1 1 d . . .
O42 O 0.7256(4) 0.3502(2) 0.3138(2) 0.0850(13) Uani 1 1 d . . .
O43 O 0.7460(4) 0.3934(2) 0.41915(19) 0.0904(14) Uani 1 1 d . . .
O1S O 1.2191(4) 0.5969(4) 0.2061(3) 0.1273(18) Uani 1 1 d . . .
C1S C 1.3411(7) 0.5510(6) 0.1656(5) 0.141(3) Uani 1 1 d . . .
O1E O 1.2559(4) 0.7326(3) 0.2715(3) 0.1023(14) Uiso 1 1 d . . .
C11E C 1.2811(10) 0.8014(7) 0.2247(6) 0.177(4) Uiso 1 1 d . . .
H11A H 1.3306 0.8324 0.2484 0.212 Uiso 1 1 calc R . .
H11B H 1.2006 0.8374 0.2253 0.212 Uiso 1 1 calc R . .
C12E C 1.3504(7) 0.7892(5) 0.1398(4) 0.112(2) Uiso 1 1 d . . .
H12A' H 1.3651 0.8438 0.1111 0.169 Uiso 1 1 calc R . .
H12B' H 1.3008 0.7613 0.1143 0.169 Uiso 1 1 calc R . .
H12C H 1.4311 0.7545 0.1378 0.169 Uiso 1 1 calc R . .
C21E C 1.1822(9) 0.7404(6) 0.3601(6) 0.156(3) Uiso 1 1 d . . .
H21A H 1.2281 0.7701 0.3877 0.187 Uiso 1 1 calc R . .
H21B H 1.0987 0.7734 0.3633 0.187 Uiso 1 1 calc R . .
C22A C 1.1682(9) 0.6651(6) 0.3957(6) 0.158(3) Uiso 1 1 d . . .
H22A' H 1.1216 0.6701 0.4522 0.237 Uiso 1 1 calc R . .
H22B' H 1.2511 0.6329 0.3928 0.237 Uiso 1 1 calc R . .
H22C H 1.1217 0.6364 0.3687 0.237 Uiso 1 1 calc R . .

loop_
_atom_site_aniso_label
_atom_site_aniso_U_11
_atom_site_aniso_U_22
_atom_site_aniso_U_33
_atom_site_aniso_U_23
_atom_site_aniso_U_13
_atom_site_aniso_U_12
Cu1 0.0350(3) 0.0210(2) 0.0206(2) -0.00564(18) 0.00136(18) -0.00525(18)
Cu2 0.0478(3) 0.0210(2) 0.0227(2) -0.00913(19) 0.0040(2) -0.0055(2)
N101 0.0382(18) 0.0247(17) 0.0249(16) -0.0089(13) 0.0023(14) -0.0054(14)
C102 0.043(2) 0.029(2) 0.0235(19) -0.0066(16) 0.0001(16) -0.0108(17)
N103 0.060(2) 0.0235(17) 0.0241(16) -0.0040(14) 0.0076(15) -0.0136(15)
C104 0.040(2) 0.027(2) 0.031(2) -0.0093(17) -0.0004(17) -0.0072(17)
N105 0.0401(19) 0.0234(17) 0.0279(17) -0.0082(14) 0.0036(14) -0.0062(14)
N121 0.064(2) 0.033(2) 0.0224(17) -0.0049(15) 0.0079(16) -0.0164(18)
C122 0.044(2) 0.046(3) 0.0234(19) -0.0098(18) 0.0015(17) -0.0146(19)
C123 0.037(2) 0.091(4) 0.021(2) -0.004(2) 0.0018(18) -0.020(3)
C124 0.039(3) 0.097(5) 0.056(3) 0.019(3) 0.004(2) -0.007(3)
C125 0.051(4) 0.173(8) 0.088(5) 0.047(5) 0.005(4) 0.004(4)
C126 0.037(4) 0.336(18) 0.056(5) 0.059(7) -0.008(3) -0.019(6)
C127 0.057(5) 0.336(16) 0.052(4) -0.035(7) -0.011(4) -0.072(7)
C128 0.058(4) 0.167(7) 0.046(3) -0.037(4) 0.003(3) -0.044(4)
O141 0.073(2) 0.0212(15) 0.0386(16) -0.0071(12) 0.0092(14) -0.0118(13)
C142 0.085(3) 0.027(2) 0.049(3) -0.017(2) 0.018(2) -0.010(2)
N201 0.0469(19) 0.0227(17) 0.0219(16) -0.0073(13) 0.0016(14) -0.0073(15)
C202 0.040(2) 0.028(2) 0.0199(18) -0.0048(16) -0.0043(16) -0.0035(16)
N203 0.046(2) 0.0233(17) 0.0217(16) -0.0043(13) 0.0005(14) -0.0084(14)
C204 0.037(2) 0.0200(19) 0.0247(18) -0.0066(15) -0.0051(16) -0.0023(15)
N205 0.0344(18) 0.0252(17) 0.0235(16) -0.0076(13) 0.0008(13) -0.0031(13)
N221 0.072(2) 0.0232(18) 0.0208(16) -0.0038(14) 0.0024(16) -0.0138(16)
C222 0.082(3) 0.032(2) 0.025(2) -0.0096(18) 0.004(2) -0.014(2)
C223 0.063(3) 0.029(2) 0.029(2) -0.0118(18) 0.000(2) -0.011(2)
C224 0.071(3) 0.038(3) 0.039(3) -0.008(2) 0.007(2) -0.002(2)
C225 0.129(5) 0.045(3) 0.040(3) -0.015(3) 0.028(3) -0.024(3)
C226 0.193(8) 0.053(4) 0.036(3) -0.001(3) -0.030(4) -0.045(5)
C227 0.129(6) 0.082(5) 0.070(4) -0.002(4) -0.058(4) -0.027(4)
C228 0.071(4) 0.071(4) 0.054(3) -0.013(3) -0.016(3) -0.015(3)
O241 0.0550(17) 0.0226(14) 0.0322(14) -0.0074(12) 0.0019(13) -0.0041(12)
C242 0.067(3) 0.026(2) 0.053(3) -0.016(2) 0.009(2) 0.000(2)
N301 0.0369(18) 0.0227(17) 0.0272(16) -0.0075(14) 0.0005(14) -0.0052(14)
C302 0.0288(19) 0.030(2) 0.0252(18) -0.0060(16) -0.0044(15) -0.0050(16)
N303 0.0359(17) 0.0195(16) 0.0254(16) -0.0107(13) -0.0008(13) -0.0024(13)
C304 0.0287(19) 0.025(2) 0.0292(19) -0.0072(16) -0.0061(16) -0.0019(15)
N305 0.0447(19) 0.0215(17) 0.0242(16) -0.0066(13) 0.0021(14) -0.0064(14)
N321 0.0453(19) 0.0254(17) 0.0235(16) -0.0108(13) 0.0074(14) -0.0092(14)
C322 0.047(2) 0.032(2) 0.029(2) -0.0048(17) 0.0045(18) -0.0066(18)
C323 0.040(2) 0.026(2) 0.037(2) -0.0054(18) 0.0052(18) -0.0023(17)
C324 0.062(3) 0.043(3) 0.055(3) 0.004(2) 0.002(2) -0.018(2)
C325 0.066(3) 0.048(3) 0.086(4) -0.005(3) 0.004(3) -0.023(3)
C326 0.048(3) 0.052(3) 0.092(4) -0.016(3) -0.007(3) -0.011(2)
C327 0.054(3) 0.062(4) 0.108(5) 0.018(3) -0.033(3) -0.013(3)
C328 0.048(3) 0.046(3) 0.088(4) 0.016(3) -0.020(3) -0.015(2)
O341 0.0453(16) 0.0220(14) 0.0323(14) -0.0103(11) 0.0045(12) -0.0081(11)
C342 0.073(3) 0.022(2) 0.036(2) -0.0052(18) 0.009(2) -0.012(2)
N401 0.053(2) 0.0207(17) 0.0223(16) -0.0055(14) 0.0055(15) -0.0056(15)
C402 0.039(2) 0.024(2) 0.0253(19) -0.0053(16) -0.0027(16) -0.0061(16)
N403 0.0424(18) 0.0187(16) 0.0241(16) -0.0128(13) 0.0027(14) -0.0002(13)
C404 0.036(2) 0.022(2) 0.031(2) -0.0082(16) -0.0013(17) -0.0053(16)
N405 0.0403(19) 0.0245(17) 0.0268(17) -0.0049(14) 0.0014(15) -0.0044(14)
N421 0.057(2) 0.0202(17) 0.0234(16) -0.0086(13) 0.0054(15) -0.0011(15)
C422 0.089(4) 0.033(2) 0.025(2) -0.0056(18) 0.000(2) -0.007(2)
C423 0.078(3) 0.031(2) 0.031(2) -0.0054(19) -0.004(2) -0.001(2)
C424 0.090(4) 0.056(3) 0.040(3) -0.003(2) -0.004(3) -0.014(3)
C425 0.115(5) 0.064(4) 0.042(3) -0.004(3) 0.011(3) -0.005(3)
C426 0.163(7) 0.071(4) 0.036(3) -0.011(3) -0.028(4) 0.006(4)
C427 0.120(6) 0.113(6) 0.058(4) -0.023(4) -0.040(4) 0.006(5)
C428 0.085(4) 0.090(5) 0.058(3) -0.016(3) -0.022(3) -0.001(3)
O441 0.0565(17) 0.0207(14) 0.0335(15) -0.0058(12) 0.0085(13) -0.0033(12)
C442 0.068(3) 0.024(2) 0.047(3) -0.001(2) 0.010(2) -0.009(2)
N1 0.0361(18) 0.034(2) 0.0303(18) -0.0120(15) -0.0041(14) -0.0018(15)
O11 0.0586(18) 0.0252(15) 0.0303(14) -0.0185(12) 0.0001(13) 0.0029(13)
O12 0.077(2) 0.0334(17) 0.0354(16) -0.0123(14) -0.0157(15) 0.0134(15)
O13 0.0385(15) 0.0435(17) 0.0232(13) -0.0126(12) -0.0023(11) 0.0011(12)
N2 0.0417(19) 0.0295(19) 0.0320(18) -0.0094(15) -0.0002(15) -0.0019(15)
O21 0.0686(19) 0.0248(15) 0.0314(15) -0.0165(12) 0.0096(14) -0.0035(13)
O22 0.0510(17) 0.0397(17) 0.0352(15) -0.0199(13) 0.0091(13) -0.0128(13)
O23 0.064(2) 0.048(2) 0.0542(19) -0.0311(16) 0.0172(16) -0.0236(16)
N3 0.072(3) 0.032(2) 0.041(2) 0.0033(18) 0.0154(19) -0.0029(19)
O31 0.081(2) 0.0262(16) 0.0473(18) 0.0037(14) 0.0246(16) -0.0103(15)
O32 0.066(2) 0.048(2) 0.0415(18) 0.0009(15) 0.0096(15) -0.0157(16)
O33 0.156(4) 0.059(2) 0.046(2) -0.0007(18) 0.002(2) -0.056(3)
N4 0.073(3) 0.029(2) 0.0296(19) -0.0045(16) 0.0099(18) -0.0123(18)
O41 0.113(3) 0.0329(18) 0.0457(18) -0.0119(15) 0.0356(19) -0.0331(18)
O42 0.151(4) 0.073(3) 0.046(2) 0.0089(19) -0.032(2) -0.060(3)
O43 0.166(4) 0.061(2) 0.0354(19) -0.0057(17) 0.013(2) -0.059(3)
O1S 0.096(3) 0.172(5) 0.109(4) -0.027(4) -0.018(3) -0.005(3)
C1S 0.077(5) 0.156(8) 0.159(8) -0.010(6) 0.000(5) 0.024(5)

loop_
_atom_type_symbol
_atom_type_description
_atom_type_scat_dispersion_real
_atom_type_scat_dispersion_imag
_atom_type_scat_source
C C 0.0033 0.0016 'International Tables Vol C Tables 4.2.6.8 and 6.1.1.4'
H H 0.0000 0.0000 'International Tables Vol C Tables 4.2.6.8 and 6.1.1.4'
N N 0.0061 0.0033 'International Tables Vol C Tables 4.2.6.8 and 6.1.1.4'
O O 0.0106 0.0060 'International Tables Vol C Tables 4.2.6.8 and 6.1.1.4'
Cu Cu 0.3201 1.2651 'International Tables Vol C Tables 4.2.6.8 and 6.1.1.4'

loop_
_geom_angle_atom_site_label_1
_geom_angle_atom_site_label_2
_geom_angle_atom_site_label_3
_geom_angle
_geom_angle_site_symmetry_1
_geom_angle_site_symmetry_3
_geom_angle_publ_flag
N201 Cu1 N101 177.12(13) . . y
N201 Cu1 N105 90.53(12) . . y
N101 Cu1 N105 88.86(12) . . y
N201 Cu1 N205 88.14(12) . . y
N101 Cu1 N205 92.24(12) . . y
N105 Cu1 N205 175.11(13) . . y
N301 Cu2 N401 176.58(14) . . y
N301 Cu2 N405 92.64(12) . . y
N401 Cu2 N405 88.76(12) . . y
N301 Cu2 N305 88.55(12) . . y
N401 Cu2 N305 90.38(12) . . y
N405 Cu2 N305 173.87(13) . . y
C102 N101 Cu1 129.9(3) . . ?
C102 N101 H101 109(3) . . ?
Cu1 N101 H101 121(3) . . ?
N101 C102 N121 126.5(3) . . ?
N101 C102 N103 121.4(3) . . ?
N121 C102 N103 112.1(3) . . ?
C104 N103 C102 127.3(3) . . ?
C104 N103 H103 116.4 . . ?
C102 N103 H103 116.4 . . ?
N105 C104 O141 127.8(3) . . ?
N105 C104 N103 124.2(3) . . ?
O141 C104 N103 108.0(3) . . ?
C104 N105 Cu1 128.3(3) . . ?
C104 N105 H105 111(3) . . ?
Cu1 N105 H105 121(3) . . ?
C102 N121 C122 124.9(3) . . ?
C102 N121 H121 114(3) . . ?
C122 N121 H121 121(3) . . ?
N121 C122 C123 114.4(3) . . ?
N121 C122 H12A 108.7 . . ?
C123 C122 H12A 108.7 . . ?
N121 C122 H12B 108.7 . . ?
C123 C122 H12B 108.7 . . ?
H12A C122 H12B 107.6 . . ?
C124 C123 C128 119.5(5) . . ?
C124 C123 C122 119.6(4) . . ?
C128 C123 C122 120.9(5) . . ?
C123 C124 C125 120.7(7) . . ?
C123 C124 H124 119.6 . . ?
C125 C124 H124 119.6 . . ?
C126 C125 C124 119.1(9) . . ?
C126 C125 H125 120.5 . . ?
C124 C125 H125 120.5 . . ?
C127 C126 C125 120.4(8) . . ?
C127 C126 H126 119.8 . . ?
C125 C126 H126 119.8 . . ?
C126 C127 C128 120.5(9) . . ?
C126 C127 H127 119.7 . . ?
C128 C127 H127 119.7 . . ?
C127 C128 C123 119.8(8) . . ?
C127 C128 H128 120.1 . . ?
C123 C128 H128 120.1 . . ?
C104 O141 C142 116.8(3) . . ?
O141 C142 H14A 109.5 . . ?
O141 C142 H14B 109.5 . . ?
H14A C142 H14B 109.5 . . ?
O141 C142 H14C 109.5 . . ?
H14A C142 H14C 109.5 . . ?
H14B C142 H14C 109.5 . . ?
C202 N201 Cu1 128.7(3) . . ?
C202 N201 H201 114(3) . . ?
Cu1 N201 H201 117(3) . . ?
N201 C202 N221 126.2(3) . . ?
N201 C202 N203 121.1(3) . . ?
N221 C202 N203 112.7(3) . . ?
C204 N203 C202 125.8(3) . . ?
C204 N203 H203 122(3) . . ?
C202 N203 H203 111(3) . . ?
N205 C204 O241 126.8(3) . . ?
N205 C204 N203 124.7(3) . . ?
O241 C204 N203 108.5(3) . . ?
C204 N205 Cu1 126.2(2) . . ?
C204 N205 H205 118(3) . . ?
Cu1 N205 H205 116(3) . . ?
C202 N221 C222 123.7(3) . . ?
C202 N221 H221 118(3) . . ?
C222 N221 H221 118(3) . . ?
N221 C222 C223 108.5(3) . . ?
N221 C222 H22A 110.0 . . ?
C223 C222 H22A 110.0 . . ?
N221 C222 H22B 110.0 . . ?
C223 C222 H22B 110.0 . . ?
H22A C222 H22B 108.4 . . ?
C228 C223 C224 118.7(4) . . ?
C228 C223 C222 120.5(4) . . ?
C224 C223 C222 120.8(4) . . ?
C223 C224 C225 119.4(5) . . ?
C223 C224 H224 120.3 . . ?
C225 C224 H224 120.3 . . ?
C226 C225 C224 121.4(6) . . ?
C226 C225 H225 119.3 . . ?
C224 C225 H225 119.3 . . ?
C225 C226 C227 119.1(5) . . ?
C225 C226 H226 120.4 . . ?
C227 C226 H226 120.4 . . ?
C226 C227 C228 120.8(6) . . ?
C226 C227 H227 119.6 . . ?
C228 C227 H227 119.6 . . ?
C223 C228 C227 120.5(5) . . ?
C223 C228 H228 119.7 . . ?
C227 C228 H228 119.7 . . ?
C204 O241 C242 117.8(3) . . ?
O241 C242 H24A 109.5 . . ?
O241 C242 H24B 109.5 . . ?
H24A C242 H24B 109.5 . . ?
O241 C242 H24C 109.5 . . ?
H24A C242 H24C 109.5 . . ?
H24B C242 H24C 109.5 . . ?
C302 N301 Cu2 130.4(2) . . ?
C302 N301 H301 113(2) . . ?
Cu2 N301 H301 116(2) . . ?
N301 C302 N321 126.0(3) . . ?
N301 C302 N303 121.3(3) . . ?
N321 C302 N303 112.7(3) . . ?
C304 N303 C302 127.3(3) . . ?
C304 N303 H303 115(2) . . ?
C302 N303 H303 117(2) . . ?
N305 C304 O341 126.9(3) . . ?
N305 C304 N303 124.3(3) . . ?
O341 C304 N303 108.8(3) . . ?
C304 N305 Cu2 128.0(3) . . ?
C304 N305 H305 111(3) . . ?
Cu2 N305 H305 121(3) . . ?
C302 N321 C322 124.6(3) . . ?
C302 N321 H321 117.7 . . ?
C322 N321 H321 117.7 . . ?
N321 C322 C323 114.9(3) . . ?
N321 C322 H32A 108.5 . . ?
C323 C322 H32A 108.5 . . ?
N321 C322 H32B 108.5 . . ?
C323 C322 H32B 108.5 . . ?
H32A C322 H32B 107.5 . . ?
C328 C323 C324 117.8(4) . . ?
C328 C323 C322 123.9(4) . . ?
C324 C323 C322 118.2(4) . . ?
C325 C324 C323 121.0(5) . . ?
C325 C324 H324 119.5 . . ?
C323 C324 H324 119.5 . . ?
C326 C325 C324 120.7(5) . . ?
C326 C325 H325 119.6 . . ?
C324 C325 H325 119.6 . . ?
C327 C326 C325 118.4(5) . . ?
C327 C326 H326 120.8 . . ?
C325 C326 H326 120.8 . . ?
C326 C327 C328 121.5(5) . . ?
C326 C327 H327 119.2 . . ?
C328 C327 H327 119.2 . . ?
C323 C328 C327 120.6(4) . . ?
C323 C328 H328 119.7 . . ?
C327 C328 H328 119.7 . . ?
C304 O341 C342 118.8(3) . . ?
O341 C342 H34A 109.5 . . ?
O341 C342 H34B 109.5 . . ?
H34A C342 H34B 109.5 . . ?
O341 C342 H34C 109.5 . . ?
H34A C342 H34C 109.5 . . ?
H34B C342 H34C 109.5 . . ?
C402 N401 Cu2 130.1(3) . . ?
C402 N401 H401 115(3) . . ?
Cu2 N401 H401 115(3) . . ?
N401 C402 N421 124.4(3) . . ?
N401 C402 N403 121.1(3) . . ?
N421 C402 N403 114.5(3) . . ?
C404 N403 C402 127.3(3) . . ?
C404 N403 H403 116.3 . . ?
C402 N403 H403 116.3 . . ?
N405 C404 O441 126.8(3) . . ?
N405 C404 N403 124.5(3) . . ?
O441 C404 N403 108.7(3) . . ?
C404 N405 Cu2 127.2(3) . . ?
C404 N405 H405 115(3) . . ?
Cu2 N405 H405 117(3) . . ?
C402 N421 C422 122.6(3) . . ?
C402 N421 H421 119(3) . . ?
C422 N421 H421 118(3) . . ?
N421 C422 C423 111.7(3) . . ?
N421 C422 H42A 109.3 . . ?
C423 C422 H42A 109.3 . . ?
N421 C422 H42B 109.3 . . ?
C423 C422 H42B 109.3 . . ?
H42A C422 H42B 107.9 . . ?
C428 C423 C424 118.8(4) . . ?
C428 C423 C422 121.2(5) . . ?
C424 C423 C422 119.9(5) . . ?
C423 C424 C425 119.9(5) . . ?
C423 C424 H424 120.0 . . ?
C425 C424 H424 120.0 . . ?
C426 C425 C424 119.0(6) . . ?
C426 C425 H425 120.5 . . ?
C424 C425 H425 120.5 . . ?
C427 C426 C425 120.4(5) . . ?
C427 C426 H426 119.8 . . ?
C425 C426 H426 119.8 . . ?
C426 C427 C428 120.2(6) . . ?
C426 C427 H427 119.9 . . ?
C428 C427 H427 119.9 . . ?
C427 C428 C423 121.6(6) . . ?
C427 C428 H428 119.2 . . ?
C423 C428 H428 119.2 . . ?
C404 O441 C442 118.6(3) . . ?
O441 C442 H44A 109.5 . . ?
O441 C442 H44B 109.5 . . ?
H44A C442 H44B 109.5 . . ?
O441 C442 H44C 109.5 . . ?
H44A C442 H44C 109.5 . . ?
H44B C442 H44C 109.5 . . ?
O12 N1 O11 120.5(3) . . ?
O12 N1 O13 120.0(3) . . ?
O11 N1 O13 119.5(3) . . ?
O23 N2 O22 120.8(3) . . ?
O23 N2 O21 119.8(3) . . ?
O22 N2 O21 119.3(3) . . ?
O33 N3 O32 119.5(4) . . ?
O33 N3 O31 120.9(4) . . ?
O32 N3 O31 119.6(4) . . ?
O42 N4 O43 118.9(4) . . ?
O42 N4 O41 120.8(4) . . ?
O43 N4 O41 120.2(4) . . ?
C11E O1E C21E 119.3(7) . . ?
O1E C11E C12E 116.4(9) . . ?
O1E C11E H11A 108.2 . . ?
C12E C11E H11A 108.2 . . ?
O1E C11E H11B 108.2 . . ?
C12E C11E H11B 108.2 . . ?
H11A C11E H11B 107.3 . . ?
C11E C12E H12A 109.5 . . ?
C11E C12E H12B 109.5 . . ?
H12A C12E H12B 109.5 . . ?
C11E C12E H12C 109.5 . . ?
H12A C12E H12C 109.5 . . ?
H12B C12E H12C 109.5 . . ?
C22A C21E O1E 109.5(8) . . ?
C22A C21E H21A 109.8 . . ?
O1E C21E H21A 109.8 . . ?
C22A C21E H21B 109.8 . . ?
O1E C21E H21B 109.8 . . ?
H21A C21E H21B 108.2 . . ?
C21E C22A H22A 109.5 . . ?
C21E C22A H22B 109.5 . . ?
H22A C22A H22B 109.5 . . ?
C21E C22A H22C 109.5 . . ?
H22A C22A H22C 109.5 . . ?
H22B C22A H22C 109.5 . . ?

loop_
_geom_bond_atom_site_label_1
_geom_bond_atom_site_label_2
_geom_bond_distance
_geom_bond_site_symmetry_2
_geom_bond_publ_flag
Cu1 N201 1.957(3) . y
Cu1 N101 1.966(3) . y
Cu1 N105 1.969(3) . y
Cu1 N205 1.970(3) . y
Cu2 N301 1.952(3) . y
Cu2 N401 1.956(3) . y
Cu2 N405 1.978(3) . y
Cu2 N305 1.982(3) . y
N101 C102 1.297(4) . ?
N101 H101 0.864(10) . ?
C102 N121 1.349(4) . ?
C102 N103 1.376(5) . ?
N103 C104 1.375(4) . ?
N103 H103 0.8800 . ?
C104 N105 1.274(4) . ?
C104 O141 1.340(4) . ?
N105 H105 0.876(10) . ?
N121 C122 1.462(5) . ?
N121 H121 0.879(10) . ?
C122 C123 1.499(6) . ?
C122 H12A 0.9900 . ?
C122 H12B 0.9900 . ?
C123 C124 1.364(7) . ?
C123 C128 1.394(7) . ?
C124 C125 1.391(8) . ?
C124 H124 0.9500 . ?
C125 C126 1.386(13) . ?
C125 H125 0.9500 . ?
C126 C127 1.358(14) . ?
C126 H126 0.9500 . ?
C127 C128 1.380(10) . ?
C127 H127 0.9500 . ?
C128 H128 0.9500 . ?
O141 C142 1.456(5) . ?
C142 H14A 0.9800 . ?
C142 H14B 0.9800 . ?
C142 H14C 0.9800 . ?
N201 C202 1.294(4) . ?
N201 H201 0.872(10) . ?
C202 N221 1.346(4) . ?
C202 N203 1.380(5) . ?
N203 C204 1.354(4) . ?
N203 H203 0.874(10) . ?
C204 N205 1.273(4) . ?
C204 O241 1.340(4) . ?
N205 H205 0.866(10) . ?
N221 C222 1.480(5) . ?
N221 H221 0.880(10) . ?
C222 C223 1.511(5) . ?
C222 H22A 0.9900 . ?
C222 H22B 0.9900 . ?
C223 C228 1.369(6) . ?
C223 C224 1.373(6) . ?
C224 C225 1.385(7) . ?
C224 H224 0.9500 . ?
C225 C226 1.349(9) . ?
C225 H225 0.9500 . ?
C226 C227 1.349(9) . ?
C226 H226 0.9500 . ?
C227 C228 1.376(7) . ?
C227 H227 0.9500 . ?
C228 H228 0.9500 . ?
O241 C242 1.462(4) . ?
C242 H24A 0.9800 . ?
C242 H24B 0.9800 . ?
C242 H24C 0.9800 . ?
N301 C302 1.303(4) . ?
N301 H301 0.882(10) . ?
C302 N321 1.337(4) . ?
C302 N303 1.380(4) . ?
N303 C304 1.363(4) . ?
N303 H303 0.876(10) . ?
C304 N305 1.280(4) . ?
C304 O341 1.337(4) . ?
N305 H305 0.879(10) . ?
N321 C322 1.463(5) . ?
N321 H321 0.8800 . ?
C322 C323 1.502(6) . ?
C322 H32A 0.9900 . ?
C322 H32B 0.9900 . ?
C323 C328 1.379(6) . ?
C323 C324 1.386(5) . ?
C324 C325 1.378(7) . ?
C324 H324 0.9500 . ?
C325 C326 1.377(7) . ?
C325 H325 0.9500 . ?
C326 C327 1.364(7) . ?
C326 H326 0.9500 . ?
C327 C328 1.381(6) . ?
C327 H327 0.9500 . ?
C328 H328 0.9500 . ?
O341 C342 1.438(4) . ?
C342 H34A 0.9800 . ?
C342 H34B 0.9800 . ?
C342 H34C 0.9800 . ?
N401 C402 1.303(5) . ?
N401 H401 0.870(10) . ?
C402 N421 1.350(4) . ?
C402 N403 1.377(4) . ?
N403 C404 1.356(4) . ?
N403 H403 0.8800 . ?
C404 N405 1.289(4) . ?
C404 O441 1.339(4) . ?
N405 H405 0.875(10) . ?
N421 C422 1.455(5) . ?
N421 H421 0.865(10) . ?
C422 C423 1.500(5) . ?
C422 H42A 0.9900 . ?
C422 H42B 0.9900 . ?
C423 C428 1.382(7) . ?
C423 C424 1.387(6) . ?
C424 C425 1.405(7) . ?
C424 H424 0.9500 . ?
C425 C426 1.403(9) . ?
C425 H425 0.9500 . ?
C426 C427 1.355(9) . ?
C426 H426 0.9500 . ?
C427 C428 1.371(7) . ?
C427 H427 0.9500 . ?
C428 H428 0.9500 . ?
O441 C442 1.455(4) . ?
C442 H44A 0.9800 . ?
C442 H44B 0.9800 . ?
C442 H44C 0.9800 . ?
N1 O12 1.252(4) . ?
N1 O11 1.257(4) . ?
N1 O13 1.257(4) . ?
N2 O23 1.233(4) . ?
N2 O22 1.252(4) . ?
N2 O21 1.262(4) . ?
N3 O33 1.250(5) . ?
N3 O32 1.253(4) . ?
N3 O31 1.255(4) . ?
N4 O42 1.220(4) . ?
N4 O43 1.223(4) . ?
N4 O41 1.240(4) . ?
O1S C1S 1.475(8) . ?
O1E C11E 1.326(10) . ?
O1E C21E 1.539(9) . ?
C11E C12E 1.481(11) . ?
C11E H11A 0.9900 . ?
C11E H11B 0.9900 . ?
C12E H12A 0.9800 . ?
C12E H12B 0.9800 . ?
C12E H12C 0.9800 . ?
C21E C22A 1.318(10) . ?
C21E H21A 0.9900 . ?
C21E H21B 0.9900 . ?
C22A H22A 0.9800 . ?
C22A H22B 0.9800 . ?
C22A H22C 0.9800 . ?
